data_2234672
loop_
_publ_author_name
'Yin, Guo-Jie'
'Zhang, Qing'
'Li, Dong'

_publ_section_title
;
 Tetrakis[\m~3~-4-nitro-<i>N</i>-(5-phenyl-1,3,4-oxadiazol-2-yl)benzamidato]tetrakis[methanolsodium(I)]
;
_journal_coeditor_code HP2035
_journal_issue 5
_journal_name_full 'Acta Crystallographica Section E'
_journal_page_first m570
_journal_paper_doi 10.1107/S1600536812014791
_journal_volume 68
_journal_year 2012
_chemical_formula_iupac '[Na4 (C15 H9 N4 O4)4 (C H4 O)4]'
_chemical_formula_moiety 'C64 H52 N16 Na4 O20'
_chemical_formula_sum 'C64 H52 N16 Na4 O20'
_chemical_formula_weight 1457.18
_chemical_name_systematic
;
Tetrakis[\m~3~-4-nitro-<i>N</i>-(5-phenyl-1,3,4-oxadiazol-2-
yl)benzamidato]tetrakis[methanolsodium(I)]
;
_space_group_IT_number 88
_symmetry_cell_setting tetragonal
_symmetry_space_group_name_Hall '-I 4ad'
_symmetry_space_group_name_H-M 'I 41/a :2'
_atom_sites_solution_hydrogens geom
_atom_sites_solution_primary direct
_atom_sites_solution_secondary difmap
_audit_creation_method SHELXL-97
_cell_angle_alpha 90.00
_cell_angle_beta 90.00
_cell_angle_gamma 90.00
_cell_formula_units_Z 4
_cell_length_a 15.6635(2)
_cell_length_b 15.6635(2)
_cell_length_c 27.1833(6)
_cell_measurement_reflns_used 5181
_cell_measurement_temperature 293(2)
_cell_measurement_theta_max 29.0369
_cell_measurement_theta_min 2.9914
_cell_volume 6669.29(19)
_computing_cell_refinement 'SAINT (Bruker, 2001)'
_computing_data_collection 'SMART (Bruker, 2001)'
_computing_data_reduction 'SAINT (Bruker, 2001)'
_computing_molecular_graphics 'SHELXTL (Sheldrick, 2008)'
_computing_publication_material 'SHELXL97 (Sheldrick, 2008)'
_computing_structure_refinement 'SHELXS97 (Sheldrick, 2008)'
_computing_structure_solution 'SHELXS97 (Sheldrick, 2008)'
_diffrn_ambient_temperature 293(2)
_diffrn_measured_fraction_theta_full 0.999
_diffrn_measured_fraction_theta_max 0.999
_diffrn_measurement_device_type 'Bruker SMART CCD area-detector'
_diffrn_measurement_method 'phi and omega scans'
_diffrn_radiation_monochromator graphite
_diffrn_radiation_source 'fine-focus sealed tube'
_diffrn_radiation_type MoK\a
_diffrn_radiation_wavelength 0.71073
_diffrn_reflns_av_R_equivalents 0.0270
_diffrn_reflns_av_sigmaI/netI 0.0218
_diffrn_reflns_limit_h_max 19
_diffrn_reflns_limit_h_min -17
_diffrn_reflns_limit_k_max 19
_diffrn_reflns_limit_k_min -19
_diffrn_reflns_limit_l_max 30
_diffrn_reflns_limit_l_min -33
_diffrn_reflns_number 15582
_diffrn_reflns_theta_full 26.37
_diffrn_reflns_theta_max 26.37
_diffrn_reflns_theta_min 3.00
_diffrn_standards_number 0
_exptl_absorpt_coefficient_mu 0.132
_exptl_absorpt_correction_T_max 1.00000
_exptl_absorpt_correction_T_min 0.93361
_exptl_absorpt_correction_type multi-scan
_exptl_absorpt_process_details '(SADABS; Sheldrick, 2004)'
_exptl_crystal_colour yellow
_exptl_crystal_density_diffrn 1.451
_exptl_crystal_density_method 'not measured'
_exptl_crystal_description prismatic
_exptl_crystal_F_000 3008
_exptl_crystal_size_max 0.30
_exptl_crystal_size_mid 0.20
_exptl_crystal_size_min 0.20
_refine_diff_density_max 0.223
_refine_diff_density_min -0.221
_refine_ls_extinction_method none
_refine_ls_goodness_of_fit_ref 1.023
_refine_ls_hydrogen_treatment mixed
_refine_ls_matrix_type full
_refine_ls_number_parameters 239
_refine_ls_number_reflns 3413
_refine_ls_number_restraints 2
_refine_ls_restrained_S_all 1.023
_refine_ls_R_factor_all 0.0564
_refine_ls_R_factor_gt 0.0399
_refine_ls_shift/su_max 0.000
_refine_ls_shift/su_mean 0.000
_refine_ls_structure_factor_coef Fsqd
_refine_ls_weighting_details 'calc w=1/[\s^2^(Fo^2^)+(0.0488P)^2^+3.8193P] where P=(Fo^2^+2Fc^2^)/3'
_refine_ls_weighting_scheme calc
_refine_ls_wR_factor_gt 0.0968
_refine_ls_wR_factor_ref 0.1057
_reflns_number_gt 2653
_reflns_number_total 3413
_reflns_threshold_expression I>2sigma(I)
_cod_data_source_file hp2035.cif
_cod_data_source_block I
_cod_original_cell_volume 6669.29(18)
_cod_original_sg_symbol_H-M 'I 41/a'
_cod_database_code 2234672
_cod_database_fobs_code 2234672

loop_
_symmetry_equiv_pos_as_xyz
'x, y, z'
'-y+3/4, x+1/4, z+1/4'
'-x, -y+1/2, z'
'y+1/4, -x+1/4, z+1/4'
'x+1/2, y+1/2, z+1/2'
'-y+5/4, x+3/4, z+3/4'
'-x+1/2, -y+1, z+1/2'
'y+3/4, -x+3/4, z+3/4'
'-x, -y, -z'
'y-3/4, -x-1/4, -z-1/4'
'x, y-1/2, -z'
'-y-1/4, x-1/4, -z-1/4'
'-x+1/2, -y+1/2, -z+1/2'
'y-1/4, -x+1/4, -z+1/4'
'x+1/2, y, -z+1/2'
'-y+1/4, x+1/4, -z+1/4'

loop_
_atom_site_type_symbol
_atom_site_label
_atom_site_fract_x
_atom_site_fract_y
_atom_site_fract_z
_atom_site_U_iso_or_equiv
_atom_site_adp_type
_atom_site_calc_flag
_atom_site_refinement_flags
_atom_site_occupancy
_atom_site_symmetry_multiplicity
Na Na1 0.83748(4) 0.26324(4) 0.11911(2) 0.03798(19) Uani d . 1 1
O O1 0.85910(8) 0.13991(7) 0.16902(4) 0.0404(3) Uani d . 1 1
O O2 0.90153(7) 0.31903(7) 0.27519(4) 0.0363(3) Uani d . 1 1
O O3 0.65522(12) -0.23034(10) 0.22897(7) 0.0783(5) Uani d . 1 1
O O4 0.63373(12) -0.18639(10) 0.30241(6) 0.0805(5) Uani d . 1 1
O O5 0.69874(9) 0.29271(10) 0.14628(5) 0.0532(4) Uani d D 1 1
H H5 0.6938(13) 0.2932(16) 0.1773(3) 0.080 Uiso d D 1 1
N N1 0.90347(9) 0.30288(9) 0.19472(5) 0.0386(3) Uani d . 1 1
N N2 0.93939(9) 0.38225(9) 0.20680(5) 0.0388(3) Uani d . 1 1
N N3 0.84467(9) 0.19219(8) 0.24835(5) 0.0352(3) Uani d . 1 1
C C1 1.00589(13) 0.52826(12) 0.26187(9) 0.0571(5) Uani d . 1 1
H H1 1.0161 0.5274 0.2282 0.069 Uiso calc R 1 1
C C2 1.03166(15) 0.59702(14) 0.28927(12) 0.0733(7) Uani d . 1 1
H H2 1.0593 0.6426 0.2742 0.088 Uiso calc R 1 1
C C3 1.01644(15) 0.59842(15) 0.33943(12) 0.0743(8) Uani d . 1 1
H H3 1.0341 0.6448 0.3582 0.089 Uiso calc R 1 1
C C4 0.97544(15) 0.53153(15) 0.36130(9) 0.0660(6) Uani d . 1 1
H H4 0.9649 0.5329 0.3950 0.079 Uiso calc R 1 1
C C5 0.94954(13) 0.46210(12) 0.33403(7) 0.0488(5) Uani d . 1 1
H H5A 0.9219 0.4167 0.3492 0.059 Uiso calc R 1 1
C C6 0.96483(10) 0.46020(10) 0.28401(7) 0.0373(4) Uani d . 1 1
C C7 0.93688(10) 0.38873(10) 0.25373(6) 0.0330(4) Uani d . 1 1
C C8 0.88199(10) 0.26667(10) 0.23605(6) 0.0324(4) Uani d . 1 1
C C9 0.83531(10) 0.13374(10) 0.21273(6) 0.0322(4) Uani d . 1 1
C C10 0.79134(10) 0.05235(10) 0.22781(6) 0.0332(4) Uani d . 1 1
C C11 0.76375(13) 0.03611(11) 0.27529(7) 0.0468(5) Uani d . 1 1
H H11 0.7734 0.0763 0.2998 0.056 Uiso calc R 1 1
C C12 0.72214(13) -0.03911(12) 0.28662(7) 0.0504(5) Uani d . 1 1
H H12 0.7033 -0.0496 0.3185 0.060 Uiso calc R 1 1
C C13 0.70909(11) -0.09794(10) 0.25015(7) 0.0409(4) Uani d . 1 1
C C14 0.73597(13) -0.08450(12) 0.20282(7) 0.0503(5) Uani d . 1 1
H H14 0.7268 -0.1254 0.1786 0.060 Uiso calc R 1 1
C C15 0.77700(12) -0.00895(12) 0.19195(7) 0.0460(4) Uani d . 1 1
H H15 0.7954 0.0011 0.1599 0.055 Uiso calc R 1 1
N N4 0.66286(11) -0.17717(10) 0.26138(7) 0.0527(4) Uani d . 1 1
C C16 0.61860(15) 0.30244(17) 0.12369(9) 0.0732(7) Uani d D 1 1
H H16A 0.6260 0.3257 0.0913 0.110 Uiso calc R 1 1
H H16B 0.5840 0.3404 0.1429 0.110 Uiso calc R 1 1
H H16C 0.5911 0.2478 0.1214 0.110 Uiso calc R 1 1

loop_
_atom_site_aniso_label
_atom_site_aniso_U_11
_atom_site_aniso_U_22
_atom_site_aniso_U_33
_atom_site_aniso_U_12
_atom_site_aniso_U_13
_atom_site_aniso_U_23
Na1 0.0474(4) 0.0400(4) 0.0266(3) 0.0005(3) 0.0019(3) -0.0022(3)
O1 0.0541(8) 0.0366(6) 0.0305(6) -0.0014(5) 0.0096(5) -0.0032(5)
O2 0.0489(7) 0.0342(6) 0.0257(6) -0.0075(5) 0.0036(5) -0.0010(5)
O3 0.0961(13) 0.0499(9) 0.0890(12) -0.0320(8) 0.0193(10) -0.0198(9)
O4 0.1073(14) 0.0652(10) 0.0691(11) -0.0349(9) 0.0210(10) 0.0069(8)
O5 0.0461(8) 0.0717(9) 0.0420(7) -0.0027(7) 0.0096(6) -0.0025(7)
N1 0.0496(9) 0.0373(8) 0.0289(7) -0.0089(7) 0.0050(6) -0.0008(6)
N2 0.0448(8) 0.0390(8) 0.0327(8) -0.0083(6) 0.0054(6) 0.0014(6)
N3 0.0436(8) 0.0327(7) 0.0293(7) -0.0048(6) 0.0049(6) -0.0016(6)
C1 0.0543(12) 0.0471(11) 0.0699(14) -0.0149(9) 0.0119(10) -0.0055(10)
C2 0.0597(14) 0.0465(13) 0.114(2) -0.0196(10) 0.0090(14) -0.0121(13)
C3 0.0555(13) 0.0551(14) 0.112(2) -0.0034(11) -0.0177(14) -0.0392(14)
C4 0.0749(16) 0.0620(14) 0.0611(14) 0.0022(12) -0.0168(12) -0.0249(12)
C5 0.0574(12) 0.0459(11) 0.0431(10) 0.0000(9) -0.0065(9) -0.0064(9)
C6 0.0322(9) 0.0350(9) 0.0445(10) -0.0005(7) -0.0022(7) -0.0039(8)
C7 0.0323(8) 0.0330(8) 0.0337(9) -0.0034(7) 0.0030(7) 0.0021(7)
C8 0.0357(8) 0.0348(8) 0.0267(8) -0.0022(7) 0.0034(7) -0.0036(7)
C9 0.0332(8) 0.0324(8) 0.0310(8) 0.0029(7) 0.0020(7) -0.0014(7)
C10 0.0333(8) 0.0315(8) 0.0347(8) 0.0013(7) 0.0013(7) -0.0026(7)
C11 0.0656(12) 0.0363(9) 0.0384(10) -0.0087(8) 0.0096(9) -0.0070(8)
C12 0.0681(13) 0.0432(10) 0.0399(10) -0.0099(9) 0.0136(9) 0.0003(8)
C13 0.0398(9) 0.0330(9) 0.0498(10) -0.0038(7) 0.0046(8) 0.0003(8)
C14 0.0611(12) 0.0421(10) 0.0476(11) -0.0128(9) 0.0047(9) -0.0114(9)
C15 0.0571(12) 0.0445(10) 0.0365(9) -0.0103(9) 0.0068(8) -0.0058(8)
N4 0.0525(10) 0.0408(9) 0.0649(12) -0.0084(7) 0.0070(9) 0.0005(9)
C16 0.0564(14) 0.0979(19) 0.0654(15) -0.0038(12) 0.0021(12) 0.0079(14)

loop_
_atom_type_symbol
_atom_type_description
_atom_type_scat_dispersion_real
_atom_type_scat_dispersion_imag
_atom_type_scat_source
C C 0.0033 0.0016 'International Tables Vol C Tables 4.2.6.8 and 6.1.1.4'
H H 0.0000 0.0000 'International Tables Vol C Tables 4.2.6.8 and 6.1.1.4'
N N 0.0061 0.0033 'International Tables Vol C Tables 4.2.6.8 and 6.1.1.4'
O O 0.0106 0.0060 'International Tables Vol C Tables 4.2.6.8 and 6.1.1.4'
Na Na 0.0362 0.0249 'International Tables Vol C Tables 4.2.6.8 and 6.1.1.4'

loop_
_geom_angle_atom_site_label_1
_geom_angle_atom_site_label_2
_geom_angle_atom_site_label_3
_geom_angle_site_symmetry_1
_geom_angle_site_symmetry_3
_geom_angle
O5 Na1 N1 . . 94.54(5)
O5 Na1 O1 . . 96.43(5)
N1 Na1 O1 . . 70.05(5)
O5 Na1 O1 . 14_665 106.86(5)
N1 Na1 O1 . 14_665 90.40(5)
O1 Na1 O1 . 14_665 150.81(5)
O5 Na1 N2 . 16_645 123.14(5)
N1 Na1 N2 . 16_645 141.02(6)
O1 Na1 N2 . 16_645 94.03(5)
O1 Na1 N2 14_665 16_645 87.87(5)
O5 Na1 N1 . 16_645 146.17(5)
N1 Na1 N1 . 16_645 113.69(6)
O1 Na1 N1 . 16_645 77.43(4)
O1 Na1 N1 14_665 16_645 91.84(4)
N2 Na1 N1 16_645 16_645 27.62(4)
O5 Na1 Na1 . 14_665 123.35(5)
N1 Na1 Na1 . 14_665 55.00(4)
O1 Na1 Na1 . 14_665 111.36(4)
O1 Na1 Na1 14_665 14_665 40.56(3)
N2 Na1 Na1 16_645 14_665 103.62(4)
N1 Na1 Na1 16_645 14_665 89.20(3)
O5 Na1 Na1 . 16_645 136.08(5)
N1 Na1 Na1 . 16_645 80.91(4)
O1 Na1 Na1 . 16_645 40.82(3)
O1 Na1 Na1 14_665 16_645 116.78(3)
N2 Na1 Na1 16_645 16_645 65.47(4)
N1 Na1 Na1 16_645 16_645 40.82(3)
Na1 Na1 Na1 14_665 16_645 89.553(3)
C9 O1 Na1 . . 124.17(10)
C9 O1 Na1 . 16_645 129.32(11)
Na1 O1 Na1 . 16_645 98.63(5)
C7 O2 C8 . . 103.76(12)
C16 O5 Na1 . . 135.43(13)
C16 O5 H5 . . 110.6(14)
Na1 O5 H5 . . 113.6(14)
C8 N1 N2 . . 106.69(13)
C8 N1 Na1 . . 121.22(11)
N2 N1 Na1 . . 127.35(10)
C8 N1 Na1 . 14_665 154.19(11)
N2 N1 Na1 . 14_665 52.83(7)
Na1 N1 Na1 . 14_665 84.17(4)
C7 N2 N1 . . 106.93(13)
C7 N2 Na1 . 14_665 148.36(12)
N1 N2 Na1 . 14_665 99.56(9)
C9 N3 C8 . . 117.38(13)
C2 C1 C6 . . 120.4(2)
C2 C1 H1 . . 119.8
C6 C1 H1 . . 119.8
C1 C2 C3 . . 119.8(2)
C1 C2 H2 . . 120.1
C3 C2 H2 . . 120.1
C4 C3 C2 . . 119.8(2)
C4 C3 H3 . . 120.1
C2 C3 H3 . . 120.1
C3 C4 C5 . . 120.7(2)
C3 C4 H4 . . 119.7
C5 C4 H4 . . 119.7
C4 C5 C6 . . 119.7(2)
C4 C5 H5A . . 120.1
C6 C5 H5A . . 120.1
C5 C6 C1 . . 119.51(17)
C5 C6 C7 . . 121.38(16)
C1 C6 C7 . . 119.10(17)
N2 C7 O2 . . 112.17(14)
N2 C7 C6 . . 127.92(15)
O2 C7 C6 . . 119.89(14)
N1 C8 N3 . . 134.68(15)
N1 C8 O2 . . 110.45(13)
N3 C8 O2 . . 114.86(13)
O1 C9 N3 . . 126.97(15)
O1 C9 C10 . . 117.45(14)
N3 C9 C10 . . 115.58(14)
C11 C10 C15 . . 118.53(16)
C11 C10 C9 . . 123.50(15)
C15 C10 C9 . . 117.97(15)
C12 C11 C10 . . 120.78(17)
C12 C11 H11 . . 119.6
C10 C11 H11 . . 119.6
C13 C12 C11 . . 118.90(17)
C13 C12 H12 . . 120.5
C11 C12 H12 . . 120.5
C12 C13 C14 . . 122.05(16)
C12 C13 N4 . . 119.46(17)
C14 C13 N4 . . 118.47(16)
C13 C14 C15 . . 118.46(17)
C13 C14 H14 . . 120.8
C15 C14 H14 . . 120.8
C14 C15 C10 . . 121.27(17)
C14 C15 H15 . . 119.4
C10 C15 H15 . . 119.4
O4 N4 O3 . . 123.11(17)
O4 N4 C13 . . 118.49(17)
O3 N4 C13 . . 118.39(17)
O5 C16 H16A . . 109.5
O5 C16 H16B . . 109.5
H16A C16 H16B . . 109.5
O5 C16 H16C . . 109.5
H16A C16 H16C . . 109.5
H16B C16 H16C . . 109.5

loop_
_geom_bond_atom_site_label_1
_geom_bond_atom_site_label_2
_geom_bond_site_symmetry_2
_geom_bond_distance
_geom_bond_publ_flag
Na1 O5 . 2.3413(14) y
Na1 N1 . 2.3828(15) y
Na1 O1 . 2.3848(13) y
Na1 O1 14_665 2.3972(13) y
Na1 N2 16_645 2.4127(15) y
Na1 N1 16_645 2.9859(15) y
Na1 Na1 14_665 3.6261(9) ?
Na1 Na1 16_645 3.6261(9) ?
O1 C9 . 1.2491(19) ?
O1 Na1 16_645 2.3972(13) y
O2 C7 . 1.3559(19) ?
O2 C8 . 1.3778(18) ?
O3 N4 . 1.218(2) ?
O4 N4 . 1.214(2) ?
O5 C16 . 1.406(3) ?
O5 H5 . 0.847(9) ?
N1 C8 . 1.303(2) ?
N1 N2 . 1.4036(19) ?
N1 Na1 14_665 2.9859(15) y
N2 C7 . 1.280(2) ?
N2 Na1 14_665 2.4127(15) y
N3 C9 . 1.341(2) ?
N3 C8 . 1.347(2) ?
C1 C2 . 1.370(3) ?
C1 C6 . 1.383(3) ?
C1 H1 . 0.9300 ?
C2 C3 . 1.384(4) ?
C2 H2 . 0.9300 ?
C3 C4 . 1.365(4) ?
C3 H3 . 0.9300 ?
C4 C5 . 1.377(3) ?
C4 H4 . 0.9300 ?
C5 C6 . 1.381(3) ?
C5 H5A . 0.9300 ?
C6 C7 . 1.457(2) ?
C9 C10 . 1.506(2) ?
C10 C11 . 1.385(2) ?
C10 C15 . 1.387(2) ?
C11 C12 . 1.381(3) ?
C11 H11 . 0.9300 ?
C12 C13 . 1.369(3) ?
C12 H12 . 0.9300 ?
C13 C14 . 1.370(3) ?
C13 N4 . 1.469(2) ?
C14 C15 . 1.379(3) ?
C14 H14 . 0.9300 ?
C15 H15 . 0.9300 ?
C16 H16A . 0.9600 ?
C16 H16B . 0.9600 ?
C16 H16C . 0.9600 ?

loop_
_geom_hbond_atom_site_label_D
_geom_hbond_atom_site_label_H
_geom_hbond_atom_site_label_A
_geom_hbond_site_symmetry_A
_geom_hbond_distance_DH
_geom_hbond_distance_HA
_geom_hbond_distance_DA
_geom_hbond_angle_DHA
O5 H5 N3 13_655 0.847(8) 2.121(10) 2.9534(19) 167.3(19)
